data_4330180
loop_
_publ_author_name
'Mihail Atanasov'
'Peter Comba'
'Stefan Helmle'

_publ_contact_author_address
;Prof Peter Comba
Anorganisch-Chemisches Institut
Universit\"at Heidelberg
Im Neuenheimer Feld 270
69120 Heidelberg
Germany
;
_publ_contact_author_email Peter.Comba@aci.uni-heidelberg.de
_publ_contact_author_fax '++49 6221 546617'
_publ_contact_author_name 'Prof Peter Comba'
_publ_contact_author_phone '++49 6221 548453'
_publ_section_title
;
 Cyanide-Bridged FeIII-CuIIComplexes: Jahn-Teller Isomerism and Its
 Influence on the Magnetic Properties
;
_journal_name_full 'Inorganic Chemistry'
_journal_page_first 9357
_journal_page_last 9368
_journal_paper_doi 10.1021/ic301122h
_journal_volume 51
_journal_year 2012
_chemical_formula_sum 'C46 H49 Cu F6 Fe N11 O10 P'
_chemical_formula_weight 1180.32
_space_group_IT_number 2
_symmetry_cell_setting triclinic
_symmetry_Int_Tables_number 2
_symmetry_space_group_name_Hall '-P 1'
_symmetry_space_group_name_H-M 'P -1'
_atom_sites_solution_hydrogens geom
_atom_sites_solution_primary direct
_atom_sites_solution_secondary difmap
_audit_creation_method SHELXL-97
_cell_angle_alpha 70.362(15)
_cell_angle_beta 75.446(14)
_cell_angle_gamma 73.149(14)
_cell_formula_units_Z 2
_cell_length_a 13.1780(15)
_cell_length_b 14.2581(18)
_cell_length_c 14.809(2)
_cell_measurement_reflns_used 8000
_cell_measurement_temperature 200(2)
_cell_measurement_theta_max 55.9
_cell_measurement_theta_min 4.7
_cell_volume 2471.3(6)
_computing_cell_refinement 'STOE XCELL'
_computing_data_collection 'STOE EXPOSE'
_computing_data_reduction XRED
_computing_structure_refinement 'SHELXL-97 (Sheldrick, 2008)'
_computing_structure_solution 'SHELXS-97 (Sheldrick, 2008)'
_diffrn_ambient_temperature 200(2)
_diffrn_measured_fraction_theta_full 0.921
_diffrn_measured_fraction_theta_max 0.921
_diffrn_measurement_device_type 'STOE IPDS I'
_diffrn_measurement_method 'image plate'
_diffrn_radiation_monochromator graphite
_diffrn_radiation_probe x-ray
_diffrn_radiation_type MoK\a
_diffrn_radiation_wavelength 0.71073
_diffrn_reflns_av_R_equivalents 0.0631
_diffrn_reflns_av_sigmaI/netI 0.1351
_diffrn_reflns_limit_h_max 17
_diffrn_reflns_limit_h_min -17
_diffrn_reflns_limit_k_max 18
_diffrn_reflns_limit_k_min -18
_diffrn_reflns_limit_l_max 19
_diffrn_reflns_limit_l_min -19
_diffrn_reflns_number 24473
_diffrn_reflns_theta_full 28.19
_diffrn_reflns_theta_max 28.19
_diffrn_reflns_theta_min 2.39
_diffrn_source 'fine-focus sealed tube'
_exptl_absorpt_coefficient_mu 0.849
_exptl_absorpt_correction_T_max 0.9409
_exptl_absorpt_correction_T_min 0.8323
_exptl_absorpt_correction_type numerical
_exptl_absorpt_process_details 'STOE XRED'
_exptl_crystal_colour green
_exptl_crystal_density_diffrn 1.586
_exptl_crystal_description cuboid
_exptl_crystal_F_000 1212
_exptl_crystal_size_max 0.252
_exptl_crystal_size_mid 0.202
_exptl_crystal_size_min 0.074
_refine_diff_density_max 1.100
_refine_diff_density_min -0.603
_refine_diff_density_rms 0.086
_refine_ls_extinction_method none
_refine_ls_goodness_of_fit_ref 0.805
_refine_ls_hydrogen_treatment constr
_refine_ls_matrix_type full
_refine_ls_number_parameters 694
_refine_ls_number_reflns 11209
_refine_ls_number_restraints 0
_refine_ls_restrained_S_all 0.805
_refine_ls_R_factor_all 0.1133
_refine_ls_R_factor_gt 0.0530
_refine_ls_shift/su_max 0.011
_refine_ls_shift/su_mean 0.000
_refine_ls_structure_factor_coef Fsqd
_refine_ls_weighting_details 'calc w=1/[\s^2^(Fo^2^)+(0.0603P)^2^+0.0000P] where P=(Fo^2^+2Fc^2^)/3'
_refine_ls_weighting_scheme calc
_refine_ls_wR_factor_gt 0.1135
_refine_ls_wR_factor_ref 0.1326
_reflns_number_gt 5498
_reflns_number_total 11209
_reflns_threshold_expression >2\s(I)
_cod_data_source_file ic301122h_si_001_4.cif
_cod_data_source_block sh415
_cod_original_cell_volume 2471.4(5)
_cod_database_code 4330180

loop_
_symmetry_equiv_pos_as_xyz
'x, y, z'
'-x, -y, -z'

loop_
_atom_site_label
_atom_site_type_symbol
_atom_site_fract_x
_atom_site_fract_y
_atom_site_fract_z
_atom_site_U_iso_or_equiv
_atom_site_adp_type
_atom_site_occupancy
_atom_site_symmetry_multiplicity
_atom_site_calc_flag
_atom_site_refinement_flags
Cu1 Cu 0.66136(3) 0.80147(3) 0.30222(3) 0.02682(8) Uani 1 1 d .
Fe2 Fe 1.00158(4) 0.50279(3) 0.23889(3) 0.02602(10) Uani 1 1 d .
O56 O 1.17891(18) 0.49988(17) 0.42354(17) 0.0411(6) Uani 1 1 d .
O5 O 0.70049(17) 1.15971(15) 0.13768(15) 0.0315(5) Uani 1 1 d .
H5 H 0.6957 1.2147 0.1494 0.047 Uiso 1 1 calc R
N7 N 0.51351(19) 0.94204(18) 0.29478(17) 0.0255(5) Uani 1 1 d .
N5 N 0.7960(2) 0.6472(2) 0.31764(18) 0.0325(6) Uani 1 1 d .
N31 N 0.9984(2) 0.39759(19) 0.36482(17) 0.0289(6) Uani 1 1 d .
N4 N 0.5378(2) 0.72760(19) 0.35599(17) 0.0298(6) Uani 1 1 d .
N1 N 0.6766(2) 0.79981(18) 0.16294(17) 0.0269(6) Uani 1 1 d .
N3 N 0.74738(19) 0.91244(18) 0.23403(16) 0.0245(5) Uani 1 1 d .
O57 O 1.1817(2) 0.67743(19) 0.25485(19) 0.0519(7) Uani 1 1 d .
O2 O 0.66686(18) 1.12422(18) -0.02821(15) 0.0400(6) Uani 1 1 d .
O4 O 0.70005(19) 1.17734(18) 0.31797(17) 0.0465(6) Uani 1 1 d .
O6 O 0.51608(19) 1.19666(17) 0.19611(17) 0.0391(6) Uani 1 1 d .
N2 N 0.6912(2) 0.82001(18) 0.42200(17) 0.0268(6) Uani 1 1 d .
C2 C 0.7135(2) 0.9641(2) 0.13664(19) 0.0248(6) Uani 1 1 d .
H2 H 0.7698 1.0008 0.0930 0.030 Uiso 1 1 calc R
C35 C 0.8700(2) 0.5915(2) 0.2892(2) 0.0286(7) Uani 1 1 d .
C51 C 0.9496(3) 0.3195(2) 0.3951(2) 0.0347(7) Uani 1 1 d .
H51 H 0.9148 0.3090 0.3515 0.042 Uiso 1 1 calc R
C1 C 0.6028(2) 1.0431(2) 0.1386(2) 0.0246(6) Uani 1 1 d .
N33 N 1.0278(2) 0.61880(19) 0.12452(18) 0.0304(6) Uani 1 1 d .
C56 C 1.1151(2) 0.4905(2) 0.3819(2) 0.0270(6) Uani 1 1 d .
C20 C 0.7651(3) 0.9223(2) 0.4748(2) 0.0329(7) Uani 1 1 d .
H20 H 0.7947 0.9801 0.4603 0.039 Uiso 1 1 calc R
C57 C 1.1268(3) 0.6341(2) 0.2345(2) 0.0339(7) Uani 1 1 d .
N32 N 1.0903(2) 0.54862(18) 0.29078(18) 0.0296(6) Uani 1 1 d .
C25 C 0.4190(2) 0.8976(2) 0.3449(2) 0.0292(7) Uani 1 1 d .
H25A H 0.3588 0.9354 0.3086 0.035 Uiso 1 1 calc R
H25B H 0.3968 0.9076 0.4106 0.035 Uiso 1 1 calc R
N99 N 0.8442(3) 0.4321(2) 0.1648(2) 0.0531(8) Uani 1 1 d .
C17 C 0.7073(3) 0.7185(2) 0.0392(2) 0.0358(8) Uani 1 1 d .
H17 H 0.7040 0.6620 0.0207 0.043 Uiso 1 1 calc R
C15 C 0.7462(3) 0.8825(2) 0.0001(2) 0.0304(7) Uani 1 1 d .
H15 H 0.7707 0.9396 -0.0460 0.036 Uiso 1 1 calc R
C24 C 0.8649(2) 0.8663(2) 0.2173(2) 0.0297(7) Uani 1 1 d .
H24A H 0.9045 0.9207 0.1856 0.045 Uiso 1 1 calc R
H24B H 0.8796 0.8216 0.1754 0.045 Uiso 1 1 calc R
H24C H 0.8879 0.8262 0.2798 0.045 Uiso 1 1 calc R
C26 C 0.4378(2) 0.7850(2) 0.3549(2) 0.0289(7) Uani 1 1 d .
C14 C 0.7124(2) 0.8797(2) 0.0965(2) 0.0259(6) Uani 1 1 d .
C6 C 0.5204(2) 1.0134(2) 0.3439(2) 0.0278(7) Uani 1 1 d .
H6A H 0.5240 0.9771 0.4133 0.033 Uiso 1 1 calc R
H6B H 0.4548 1.0693 0.3406 0.033 Uiso 1 1 calc R
C5 C 0.6202(2) 1.0589(2) 0.2964(2) 0.0271(6) Uani 1 1 d .
C4 C 0.7284(2) 0.9766(2) 0.3007(2) 0.0270(6) Uani 1 1 d .
H4 H 0.7890 1.0119 0.2829 0.032 Uiso 1 1 calc R
C55 C 1.0534(2) 0.4078(2) 0.4249(2) 0.0249(6) Uani 1 1 d .
C23 C 0.6834(3) 0.7559(3) 0.5118(2) 0.0320(7) Uani 1 1 d .
H23 H 0.6558 0.6973 0.5245 0.038 Uiso 1 1 calc R
C9 C 0.6102(2) 1.1201(2) 0.1891(2) 0.0278(7) Uani 1 1 d .
C19 C 0.7302(2) 0.9038(2) 0.4032(2) 0.0279(7) Uani 1 1 d .
C53 C 0.9989(3) 0.2680(2) 0.5513(2) 0.0332(8) Uani 1 1 d .
H53 H 0.9959 0.2254 0.6165 0.040 Uiso 1 1 calc R
C8 C 0.5055(2) 0.9957(2) 0.1923(2) 0.0273(7) Uani 1 1 d .
H8A H 0.4389 1.0503 0.1886 0.033 Uiso 1 1 calc R
H8B H 0.5008 0.9471 0.1598 0.033 Uiso 1 1 calc R
C30 C 0.5531(3) 0.6255(2) 0.3739(2) 0.0384(8) Uani 1 1 d .
H30 H 0.6239 0.5843 0.3759 0.046 Uiso 1 1 calc R
C54 C 1.0543(3) 0.3455(2) 0.5186(2) 0.0310(7) Uani 1 1 d .
H54 H 1.0922 0.3554 0.5602 0.037 Uiso 1 1 calc R
C16 C 0.7439(3) 0.7994(2) -0.0284(2) 0.0336(7) Uani 1 1 d .
H16 H 0.7675 0.7991 -0.0944 0.040 Uiso 1 1 calc R
C99 C 0.9046(3) 0.4580(2) 0.1897(2) 0.0361(8) Uani 1 1 d .
C12 C 0.6201(2) 1.1296(2) 0.3543(2) 0.0299(7) Uani 1 1 d .
C40 C 1.1240(3) 0.4126(2) 0.1828(2) 0.0367(8) Uani 1 1 d .
C98 C 0.9938(3) 0.6466(3) 0.0398(2) 0.0368(8) Uani 1 1 d .
H98 H 0.9531 0.6067 0.0302 0.044 Uiso 1 1 calc R
C18 C 0.6754(3) 0.7204(2) 0.1345(2) 0.0330(7) Uani 1 1 d .
H18 H 0.6518 0.6634 0.1818 0.040 Uiso 1 1 calc R
C10 C 0.5850(3) 1.0948(3) 0.0333(2) 0.0375(8) Uani 1 1 d .
C29 C 0.4697(3) 0.5794(3) 0.3892(3) 0.0455(9) Uani 1 1 d .
H29 H 0.4828 0.5073 0.4021 0.055 Uiso 1 1 calc R
C21 C 0.7568(3) 0.8560(3) 0.5676(2) 0.0357(8) Uani 1 1 d .
H21 H 0.7802 0.8681 0.6175 0.043 Uiso 1 1 calc R
C27 C 0.3501(3) 0.7437(2) 0.3685(2) 0.0358(8) Uani 1 1 d .
H27 H 0.2799 0.7863 0.3661 0.043 Uiso 1 1 calc R
C52 C 0.9485(3) 0.2538(3) 0.4879(2) 0.0391(8) Uani 1 1 d .
H52 H 0.9130 0.1990 0.5079 0.047 Uiso 1 1 calc R
C61 C 1.0159(3) 0.7318(3) -0.0345(3) 0.0444(10) Uani 1 1 d .
H61 H 0.9914 0.7498 -0.0945 0.053 Uiso 1 1 calc R
C58 C 1.0866(3) 0.6749(2) 0.1390(2) 0.0341(8) Uani 1 1 d .
C60 C 1.0743(3) 0.7902(3) -0.0195(3) 0.0486(10) Uani 1 1 d .
H60 H 1.0889 0.8501 -0.0687 0.058 Uiso 1 1 calc R
C28 C 0.3666(3) 0.6389(3) 0.3857(3) 0.0438(8) Uani 1 1 d .
H28 H 0.3079 0.6087 0.3948 0.053 Uiso 1 1 calc R
C22 C 0.7145(3) 0.7726(3) 0.5874(2) 0.0367(8) Uani 1 1 d .
H22 H 0.7066 0.7272 0.6513 0.044 Uiso 1 1 calc R
N98 N 1.2015(3) 0.3617(2) 0.1537(3) 0.0577(10) Uani 1 1 d .
C59 C 1.1112(3) 0.7607(3) 0.0676(3) 0.0456(10) Uani 1 1 d .
H59 H 1.1531 0.7989 0.0783 0.055 Uiso 1 1 calc R
P1 P 0.92538(8) 0.97620(7) 0.70953(7) 0.0447(2) Uani 1 1 d .
F1 F 0.9533(3) 0.9540(3) 0.8125(2) 0.1069(10) Uani 1 1 d .
F5 F 0.8873(3) 1.0055(3) 0.6104(2) 0.1227(11) Uani 1 1 d .
F3 F 0.8098(3) 0.9553(3) 0.7617(2) 0.1235(13) Uani 1 1 d .
F4 F 0.8781(4) 1.0926(3) 0.7073(3) 0.1267(16) Uani 1 1 d .
F6 F 1.0291(3) 1.0130(3) 0.6609(3) 0.1183(13) Uani 1 1 d .
F2 F 0.9586(5) 0.8656(3) 0.7158(4) 0.181(2) Uani 1 1 d .
O3 O 0.55547(19) 1.14013(17) 0.42582(16) 0.0400(6) Uani 1 1 d .
O95 O 0.6883(2) 0.3628(2) 0.1272(2) 0.0541(7) Uani 1 1 d .
H95 H 0.7311 0.3808 0.1482 0.081 Uiso 1 1 calc R
O1 O 0.5050(2) 1.0953(3) 0.0049(2) 0.0753(10) Uani 1 1 d .
C11 C 0.6542(3) 1.1713(3) -0.1284(2) 0.0499(10) Uani 1 1 d .
H11A H 0.6587 1.1184 -0.1587 0.075 Uiso 1 1 calc R
H11B H 0.7113 1.2082 -0.1630 0.075 Uiso 1 1 calc R
H11C H 0.5839 1.2192 -0.1318 0.075 Uiso 1 1 calc R
C13 C 0.7070(4) 1.2449(3) 0.3695(3) 0.0646(10) Uani 1 1 d .
H13A H 0.6373 1.2926 0.3783 0.097 Uiso 1 1 calc R
H13B H 0.7620 1.2835 0.3318 0.097 Uiso 1 1 calc R
H13C H 0.7265 1.2045 0.4333 0.097 Uiso 1 1 calc R
C95 C 0.6776(4) 0.4260(4) 0.0304(3) 0.0696(14) Uani 1 1 d .
H95A H 0.6085 0.4758 0.0316 0.104 Uiso 1 1 calc R
H95B H 0.6807 0.3833 -0.0106 0.104 Uiso 1 1 calc R
H95C H 0.7363 0.4621 0.0038 0.104 Uiso 1 1 calc R
C31 C 0.4796(5) 1.2732(5) 0.1080(4) 0.0950(18) Uani 1 1 d .
H31A H 0.5422 1.2920 0.0601 0.143 Uiso 1 1 calc R
H31B H 0.4325 1.3341 0.1251 0.143 Uiso 1 1 calc R
H31C H 0.4400 1.2442 0.0801 0.143 Uiso 1 1 calc R
O94 O 0.4146(8) 1.4803(7) 0.2206(7) 0.262(4) Uani 1 1 d .
H94 H 0.4057 1.4595 0.1770 0.394 Uiso 1 1 calc R
C94 C 0.4877(8) 1.4104(6) 0.2699(5) 0.152(3) Uani 1 1 d .
H94A H 0.5492 1.4393 0.2628 0.228 Uiso 1 1 calc R
H94B H 0.5118 1.3509 0.2445 0.228 Uiso 1 1 calc R
H94C H 0.4559 1.3894 0.3389 0.228 Uiso 1 1 calc R

loop_
_atom_site_aniso_label
_atom_site_aniso_U_11
_atom_site_aniso_U_22
_atom_site_aniso_U_33
_atom_site_aniso_U_23
_atom_site_aniso_U_13
_atom_site_aniso_U_12
Cu1 0.02712(17) 0.03223(16) 0.02270(15) -0.00747(12) -0.00424(13) -0.00949(14)
Fe2 0.0261(2) 0.02652(18) 0.02578(19) -0.00782(15) -0.00466(16) -0.00580(17)
O56 0.0391(11) 0.0405(11) 0.0507(12) -0.0077(9) -0.0209(10) -0.0144(10)
O5 0.0308(11) 0.0324(9) 0.0341(10) -0.0111(8) -0.0006(8) -0.0140(9)
N7 0.0208(11) 0.0314(11) 0.0254(11) -0.0081(9) -0.0010(9) -0.0100(10)
N5 0.0296(14) 0.0345(12) 0.0321(12) -0.0112(10) -0.0088(10) -0.0003(11)
N31 0.0250(12) 0.0321(11) 0.0298(11) -0.0092(9) -0.0065(10) -0.0046(10)
N4 0.0313(13) 0.0311(11) 0.0276(11) -0.0050(9) -0.0039(10) -0.0129(10)
N1 0.0288(12) 0.0288(11) 0.0253(10) -0.0112(9) -0.0046(9) -0.0057(10)
N3 0.0187(11) 0.0293(11) 0.0246(10) -0.0106(9) -0.0014(9) -0.0028(10)
O57 0.0564(13) 0.0524(12) 0.0555(14) -0.0021(11) -0.0192(12) -0.0323(11)
O2 0.0390(12) 0.0569(13) 0.0246(10) -0.0022(9) -0.0066(9) -0.0214(11)
O4 0.0489(12) 0.0648(12) 0.0433(11) -0.0275(10) 0.0071(10) -0.0374(10)
O6 0.0288(12) 0.0313(10) 0.0508(13) -0.0122(9) -0.0076(10) 0.0041(10)
N2 0.0220(12) 0.0332(11) 0.0245(10) -0.0091(9) -0.0033(9) -0.0045(10)
C2 0.0230(13) 0.0303(13) 0.0211(12) -0.0055(10) -0.0014(10) -0.0099(11)
C35 0.0313(14) 0.0310(13) 0.0247(12) -0.0026(11) -0.0112(11) -0.0096(12)
C51 0.0416(16) 0.0341(14) 0.0326(14) -0.0027(12) -0.0107(13) -0.0189(13)
C1 0.0161(12) 0.0308(13) 0.0266(12) -0.0081(10) -0.0055(10) -0.0035(11)
N33 0.0206(12) 0.0334(12) 0.0332(12) -0.0081(10) -0.0032(10) -0.0029(11)
C56 0.0260(14) 0.0282(12) 0.0306(13) -0.0112(10) -0.0100(11) -0.0038(12)
C20 0.0304(16) 0.0423(15) 0.0295(13) -0.0172(12) -0.0042(12) -0.0061(13)
C57 0.0313(15) 0.0320(14) 0.0399(16) -0.0078(12) -0.0056(13) -0.0129(13)
N32 0.0255(12) 0.0278(11) 0.0332(12) -0.0067(10) -0.0016(10) -0.0080(10)
C25 0.0224(13) 0.0372(14) 0.0306(13) -0.0114(11) 0.0012(11) -0.0136(12)
N99 0.0643(17) 0.0585(16) 0.0531(16) -0.0166(13) -0.0215(14) -0.0275(15)
C17 0.0400(17) 0.0357(14) 0.0377(15) -0.0176(12) -0.0112(13) -0.0054(14)
C15 0.0292(16) 0.0342(14) 0.0281(13) -0.0129(11) -0.0017(12) -0.0055(13)
C24 0.0160(14) 0.0418(15) 0.0299(13) -0.0135(12) -0.0041(11) -0.0005(13)
C26 0.0251(13) 0.0373(14) 0.0264(13) -0.0053(11) -0.0049(11) -0.0140(12)
C14 0.0203(13) 0.0318(13) 0.0257(12) -0.0086(10) -0.0034(10) -0.0059(11)
C6 0.0205(14) 0.0359(13) 0.0291(13) -0.0143(11) -0.0004(11) -0.0070(12)
C5 0.0200(13) 0.0310(12) 0.0327(13) -0.0146(11) 0.0015(11) -0.0079(11)
C4 0.0232(13) 0.0358(13) 0.0260(12) -0.0126(10) -0.0029(10) -0.0090(12)
C55 0.0217(13) 0.0274(12) 0.0273(12) -0.0115(10) -0.0057(10) -0.0024(11)
C23 0.0281(16) 0.0411(15) 0.0220(12) -0.0077(11) -0.0027(11) -0.0034(14)
C9 0.0185(13) 0.0306(13) 0.0347(14) -0.0132(11) 0.0005(11) -0.0060(12)
C19 0.0197(14) 0.0384(14) 0.0257(12) -0.0124(11) -0.0030(11) -0.0035(12)
C53 0.0313(16) 0.0364(15) 0.0275(14) -0.0019(12) -0.0065(12) -0.0083(13)
C8 0.0203(13) 0.0343(14) 0.0279(13) -0.0074(11) -0.0046(11) -0.0084(12)
C30 0.0409(18) 0.0320(15) 0.0418(17) -0.0058(13) -0.0075(14) -0.0125(14)
C54 0.0279(15) 0.0366(14) 0.0293(13) -0.0142(11) -0.0074(12) -0.0006(13)
C16 0.0333(17) 0.0391(15) 0.0299(13) -0.0155(12) -0.0056(12) -0.0035(14)
C99 0.0413(18) 0.0354(15) 0.0331(14) -0.0094(12) -0.0081(13) -0.0096(14)
C12 0.0243(14) 0.0354(13) 0.0336(14) -0.0142(11) -0.0007(11) -0.0108(12)
C40 0.0449(19) 0.0349(14) 0.0321(14) -0.0114(12) -0.0053(13) -0.0103(14)
C98 0.0385(18) 0.0401(16) 0.0285(14) -0.0069(12) -0.0081(13) -0.0053(15)
C18 0.0372(16) 0.0339(14) 0.0328(14) -0.0115(11) -0.0093(12) -0.0101(13)
C10 0.0268(15) 0.0478(17) 0.0338(15) -0.0016(13) -0.0082(13) -0.0113(14)
C29 0.0532(18) 0.0426(16) 0.0482(18) -0.0028(14) -0.0147(15) -0.0286(15)
C21 0.0298(16) 0.0511(17) 0.0284(13) -0.0199(12) -0.0069(12) -0.0007(15)
C27 0.0337(15) 0.0428(15) 0.0337(15) -0.0045(12) -0.0059(12) -0.0200(13)
C52 0.0386(16) 0.0395(16) 0.0382(16) 0.0001(13) -0.0115(13) -0.0159(14)
C61 0.0342(19) 0.0440(19) 0.0375(17) 0.0021(15) -0.0039(15) -0.0008(16)
C58 0.0251(15) 0.0330(14) 0.0392(16) -0.0023(12) -0.0058(13) -0.0081(13)
C60 0.0356(19) 0.0433(18) 0.050(2) 0.0124(16) -0.0091(16) -0.0120(16)
C28 0.0438(16) 0.0492(17) 0.0449(18) -0.0028(14) -0.0143(14) -0.0270(14)
C22 0.0313(17) 0.0499(18) 0.0236(13) -0.0114(12) -0.0054(12) 0.0003(15)
N98 0.056(2) 0.0504(17) 0.0615(19) -0.0299(15) 0.0031(17) 0.0012(17)
C59 0.0335(17) 0.0409(17) 0.053(2) 0.0066(15) -0.0105(15) -0.0147(15)
P1 0.0499(5) 0.0480(5) 0.0375(4) -0.0005(4) -0.0102(4) -0.0244(4)
F1 0.146(2) 0.119(2) 0.0683(15) 0.0241(15) -0.0633(15) -0.0710(18)
F5 0.172(2) 0.183(3) 0.0475(14) 0.0042(16) -0.0304(16) -0.125(2)
F3 0.0936(19) 0.187(3) 0.0718(19) 0.031(2) -0.0121(16) -0.087(2)
F4 0.165(4) 0.0664(19) 0.120(3) -0.0113(19) -0.025(3) -0.002(2)
F6 0.0778(17) 0.181(3) 0.095(2) -0.004(2) -0.0031(17) -0.0794(19)
F2 0.279(6) 0.0636(18) 0.211(4) -0.066(2) -0.077(4) 0.006(3)
O3 0.0366(13) 0.0496(11) 0.0392(11) -0.0256(9) 0.0054(10) -0.0126(10)
O95 0.0540(14) 0.0594(13) 0.0637(15) -0.0223(12) -0.0145(12) -0.0252(12)
O1 0.0433(15) 0.122(3) 0.0519(16) 0.0028(16) -0.0208(13) -0.0274(17)
C11 0.059(2) 0.065(2) 0.0294(15) 0.0018(15) -0.0149(15) -0.0309(18)
C13 0.089(2) 0.0754(19) 0.058(2) -0.0360(16) 0.0037(19) -0.0548(19)
C95 0.072(3) 0.067(3) 0.067(3) -0.016(2) -0.022(2) -0.005(3)
C31 0.099(4) 0.112(4) 0.096(3) -0.043(3) -0.025(3) -0.032(3)
O94 0.224(8) 0.269(8) 0.282(8) -0.135(7) -0.136(6) 0.111(7)
C94 0.183(8) 0.165(6) 0.111(4) -0.080(4) -0.065(5) 0.037(6)

loop_
_atom_type_symbol
_atom_type_description
_atom_type_scat_dispersion_real
_atom_type_scat_dispersion_imag
_atom_type_scat_source
C C 0.0033 0.0016 'International Tables Vol C Tables 4.2.6.8 and 6.1.1.4'
H H 0.0000 0.0000 'International Tables Vol C Tables 4.2.6.8 and 6.1.1.4'
Cu Cu 0.3201 1.2651 'International Tables Vol C Tables 4.2.6.8 and 6.1.1.4'
F F 0.0171 0.0103 'International Tables Vol C Tables 4.2.6.8 and 6.1.1.4'
Fe Fe 0.3463 0.8444 'International Tables Vol C Tables 4.2.6.8 and 6.1.1.4'
N N 0.0061 0.0033 'International Tables Vol C Tables 4.2.6.8 and 6.1.1.4'
O O 0.0106 0.0060 'International Tables Vol C Tables 4.2.6.8 and 6.1.1.4'
P P 0.1023 0.0942 'International Tables Vol C Tables 4.2.6.8 and 6.1.1.4'

loop_
_geom_angle_atom_site_label_1
_geom_angle_atom_site_label_2
_geom_angle_atom_site_label_3
_geom_angle
N2 Cu1 N1 161.07(10)
N2 Cu1 N4 103.36(10)
N1 Cu1 N4 95.35(10)
N2 Cu1 N3 81.69(10)
N1 Cu1 N3 81.29(10)
N4 Cu1 N3 162.32(10)
N2 Cu1 N7 90.58(9)
N1 Cu1 N7 95.60(9)
N4 Cu1 N7 79.77(9)
N3 Cu1 N7 83.29(9)
N2 Cu1 N5 90.84(10)
N1 Cu1 N5 85.10(9)
N4 Cu1 N5 93.57(10)
N3 Cu1 N5 103.37(9)
N7 Cu1 N5 173.33(9)
N32 Fe2 C40 92.64(14)
N32 Fe2 C99 177.35(13)
C40 Fe2 C99 89.88(15)
N32 Fe2 N31 83.08(11)
C40 Fe2 N31 89.95(12)
C99 Fe2 N31 96.09(12)
N32 Fe2 C35 92.36(12)
C40 Fe2 C35 174.94(14)
C99 Fe2 C35 85.14(14)
N31 Fe2 C35 91.45(11)
N32 Fe2 N33 83.34(11)
C40 Fe2 N33 90.10(12)
C99 Fe2 N33 97.50(12)
N31 Fe2 N33 166.42(12)
C35 Fe2 N33 89.69(11)
C8 N7 C6 109.8(2)
C8 N7 C25 110.8(2)
C6 N7 C25 109.2(2)
C8 N7 Cu1 108.76(17)
C6 N7 Cu1 113.12(18)
C25 N7 Cu1 105.09(17)
C35 N5 Cu1 154.5(2)
C51 N31 C55 118.7(2)
C51 N31 Fe2 127.5(2)
C55 N31 Fe2 113.82(19)
C26 N4 C30 118.6(3)
C26 N4 Cu1 117.37(19)
C30 N4 Cu1 122.7(2)
C18 N1 C14 119.0(3)
C18 N1 Cu1 126.13(19)
C14 N1 Cu1 113.4(2)
C24 N3 C4 107.6(2)
C24 N3 C2 107.7(2)
C4 N3 C2 117.5(2)
C24 N3 Cu1 110.86(18)
C4 N3 Cu1 107.35(16)
C2 N3 Cu1 105.83(18)
C10 O2 C11 117.6(3)
C12 O4 C13 116.2(3)
C9 O6 C31 120.8(3)
C23 N2 C19 119.5(3)
C23 N2 Cu1 126.9(2)
C19 N2 Cu1 113.45(18)
N3 C2 C14 106.4(2)
N3 C2 C1 114.4(2)
C14 C2 C1 111.5(2)
N5 C35 Fe2 176.4(3)
N31 C51 C52 121.7(3)
C10 C1 C8 106.2(2)
C10 C1 C9 112.4(2)
C8 C1 C9 109.5(2)
C10 C1 C2 107.6(2)
C8 C1 C2 114.4(2)
C9 C1 C2 106.9(2)
C98 N33 C58 119.5(3)
C98 N33 Fe2 127.8(2)
C58 N33 Fe2 112.7(2)
O56 C56 N32 127.5(3)
O56 C56 C55 122.2(3)
N32 C56 C55 110.2(3)
C21 C20 C19 119.4(3)
O57 C57 N32 128.0(3)
O57 C57 C58 121.3(3)
N32 C57 C58 110.6(3)
C57 N32 C56 125.3(3)
C57 N32 Fe2 117.6(2)
C56 N32 Fe2 117.04(19)
N7 C25 C26 114.3(2)
C16 C17 C18 118.9(3)
C14 C15 C16 118.5(3)
N4 C26 C27 122.1(3)
N4 C26 C25 118.7(3)
C27 C26 C25 119.0(3)
N1 C14 C15 121.7(3)
N1 C14 C2 114.9(2)
C15 C14 C2 123.4(3)
N7 C6 C5 111.1(2)
C12 C5 C6 106.4(2)
C12 C5 C9 110.7(2)
C6 C5 C9 108.6(2)
C12 C5 C4 107.7(2)
C6 C5 C4 113.3(2)
C9 C5 C4 110.1(2)
N3 C4 C19 106.8(2)
N3 C4 C5 113.4(2)
C19 C4 C5 110.5(2)
N31 C55 C54 122.2(3)
N31 C55 C56 115.4(2)
C54 C55 C56 122.4(3)
N2 C23 C22 121.9(3)
O5 C9 O6 112.6(2)
O5 C9 C5 113.1(2)
O6 C9 C5 104.2(2)
O5 C9 C1 106.7(2)
O6 C9 C1 113.6(3)
C5 C9 C1 106.6(2)
N2 C19 C20 121.0(3)
N2 C19 C4 115.7(3)
C20 C19 C4 123.3(3)
C52 C53 C54 118.9(3)
N7 C8 C1 111.8(2)
N4 C30 C29 122.3(3)
C55 C54 C53 118.7(3)
C17 C16 C15 119.6(3)
N99 C99 Fe2 176.7(3)
O3 C12 O4 123.4(3)
O3 C12 C5 124.1(3)
O4 C12 C5 112.5(3)
N98 C40 Fe2 174.1(4)
N33 C98 C61 122.1(4)
N1 C18 C17 122.2(3)
O1 C10 O2 120.6(3)
O1 C10 C1 122.7(3)
O2 C10 C1 115.8(3)
C30 C29 C28 119.2(3)
C22 C21 C20 119.7(3)
C26 C27 C28 118.9(3)
C53 C52 C51 119.6(3)
C98 C61 C60 118.6(4)
N33 C58 C59 121.1(3)
N33 C58 C57 115.6(3)
C59 C58 C57 123.2(3)
C59 C60 C61 119.4(3)
C29 C28 C27 118.9(3)
C21 C22 C23 118.5(3)
C58 C59 C60 119.3(4)
F2 P1 F6 102.9(3)
F2 P1 F5 92.8(3)
F6 P1 F5 92.26(19)
F2 P1 F1 91.2(3)
F6 P1 F1 90.67(19)
F5 P1 F1 174.4(2)
F2 P1 F4 174.3(3)
F6 P1 F4 82.9(2)
F5 P1 F4 86.5(2)
F1 P1 F4 89.0(2)
F2 P1 F3 86.0(3)
F6 P1 F3 171.1(2)
F5 P1 F3 88.05(18)
F1 P1 F3 88.31(18)
F4 P1 F3 88.3(2)

loop_
_geom_bond_atom_site_label_1
_geom_bond_atom_site_label_2
_geom_bond_distance
Cu1 N2 2.024(3)
Cu1 N1 2.029(2)
Cu1 N4 2.043(3)
Cu1 N3 2.049(2)
Cu1 N7 2.350(2)
Cu1 N5 2.375(3)
Fe2 N32 1.902(3)
Fe2 C40 1.946(3)
Fe2 C99 1.956(4)
Fe2 N31 1.961(2)
Fe2 C35 1.968(3)
Fe2 N33 1.969(2)
O56 C56 1.220(4)
O5 C9 1.400(3)
N7 C8 1.467(4)
N7 C6 1.469(4)
N7 C25 1.476(4)
N5 C35 1.153(4)
N31 C51 1.337(4)
N31 C55 1.345(4)
N4 C26 1.335(4)
N4 C30 1.351(4)
N1 C18 1.340(4)
N1 C14 1.346(4)
N3 C24 1.489(4)
N3 C4 1.491(4)
N3 C2 1.497(4)
O57 C57 1.219(4)
O2 C10 1.297(4)
O2 C11 1.439(4)
O4 C12 1.322(4)
O4 C13 1.449(5)
O6 C9 1.403(4)
O6 C31 1.476(6)
N2 C23 1.335(4)
N2 C19 1.352(4)
C2 C14 1.515(4)
C2 C1 1.564(4)
C51 C52 1.379(4)
C1 C10 1.530(4)
C1 C8 1.536(4)
C1 C9 1.556(4)
N33 C98 1.333(4)
N33 C58 1.358(5)
C56 N32 1.388(4)
C56 C55 1.499(4)
C20 C21 1.381(4)
C20 C19 1.381(4)
C57 N32 1.367(4)
C57 C58 1.505(5)
C25 C26 1.513(4)
N99 C99 1.147(5)
C17 C16 1.367(4)
C17 C18 1.374(4)
C15 C14 1.376(4)
C15 C16 1.394(5)
C26 C27 1.387(4)
C6 C5 1.539(4)
C5 C12 1.527(4)
C5 C9 1.552(4)
C5 C4 1.562(4)
C4 C19 1.526(4)
C55 C54 1.375(4)
C23 C22 1.396(5)
C53 C52 1.372(5)
C53 C54 1.385(5)
C30 C29 1.373(5)
C12 O3 1.204(4)
C40 N98 1.147(5)
C98 C61 1.385(5)
C10 O1 1.227(5)
C29 C28 1.381(5)
C21 C22 1.369(5)
C27 C28 1.389(5)
C61 C60 1.385(6)
C58 C59 1.381(4)
C60 C59 1.382(6)
P1 F2 1.486(4)
P1 F6 1.526(3)
P1 F5 1.554(3)
P1 F1 1.565(3)
P1 F4 1.587(4)
P1 F3 1.589(3)
O95 C95 1.431(5)
O94 C94 1.327(11)
